data_4085575
loop_
_publ_author_name
'Leites, Larissa A.'
'Bukalov, Sergey S.'
'Aysin, Rinat R.'
'Piskunov, Alexander V.'
'Chegerev, Maxim G.'
'Cherkasov, Vladimir K.'
'Zabula, Alexander V.'
'West, Robert'

_publ_section_title
;
 Aromaticity of an Unsaturated N-Heterocyclic Stannylene (HCRN)2SnIIAs
 Studied by Optical Spectra and Quantum Chemistry. Comparison in the
 Series (HCRN)2EII, E = C, Si, Ge, Sn (R =t-Bu or Dip)
;
_journal_issue 11
_journal_name_full Organometallics
_journal_page_first 2278
_journal_paper_doi 10.1021/om501054t
_journal_volume 34
_journal_year 2015
_chemical_formula_moiety 'C26 H36 N2 Sn'
_chemical_formula_sum 'C26 H36 N2 Sn'
_chemical_formula_weight 495.26
_chemical_name_systematic
;
 ? 
;
_space_group_crystal_system monoclinic
_space_group_IT_number 15
_space_group_name_Hall '-C 2yc'
_space_group_name_H-M_alt 'C 1 2/c 1'
_symmetry_space_group_name_Hall '-C 2yc'
_symmetry_space_group_name_H-M 'C 1 2/c 1'
_atom_sites_solution_hydrogens geom
_atom_sites_solution_primary direct
_atom_sites_solution_secondary difmap
_audit_creation_date 2014-08-30
_audit_creation_method
;
Olex2 1.2
(compiled 2014.08.28 svn.r2986 for OlexSys, GUI svn.r4874)
;
_cell_angle_alpha 90.00
_cell_angle_beta 103.047(11)
_cell_angle_gamma 90.00
_cell_formula_units_Z 4
_cell_length_a 19.996(6)
_cell_length_b 6.518(2)
_cell_length_c 20.004(5)
_cell_measurement_reflns_used 9863
_cell_measurement_temperature 100(2)
_cell_measurement_theta_max 30.563
_cell_measurement_theta_min 2.602
_cell_volume 2539.9(13)
_computing_cell_refinement 'SAINT v8.34A (Bruker, 2013)'
_computing_data_reduction 'SAINT v8.34A (Bruker, 2013)'
_computing_molecular_graphics 'Olex2 (Dolomanov et al., 2009)'
_computing_publication_material 'Olex2 (Dolomanov et al., 2009)'
_computing_structure_refinement 'XLMP (Sheldrick, 2008)'
_computing_structure_solution 'XS (Sheldrick, 2008)'
_diffrn_ambient_temperature 100.1
_diffrn_measured_fraction_theta_full 0.994
_diffrn_measured_fraction_theta_max 0.995
_diffrn_measurement_device_type 'Bruker APEX-II CCD'
_diffrn_measurement_method '\f and \w scans'
_diffrn_radiation_monochromator graphite
_diffrn_radiation_type MoK\a
_diffrn_radiation_wavelength 0.71073
_diffrn_reflns_av_R_equivalents 0.0202
_diffrn_reflns_av_unetI/netI 0.0136
_diffrn_reflns_limit_h_max 28
_diffrn_reflns_limit_h_min -28
_diffrn_reflns_limit_k_max 9
_diffrn_reflns_limit_k_min -9
_diffrn_reflns_limit_l_max 24
_diffrn_reflns_limit_l_min -28
_diffrn_reflns_number 22365
_diffrn_reflns_theta_full 26.00
_diffrn_reflns_theta_max 30.63
_diffrn_reflns_theta_min 2.09
_diffrn_source 'fine-focus sealed tube'
_diffrn_standards_number 0
_exptl_absorpt_coefficient_mu 1.019
_exptl_absorpt_correction_T_max 1.0000
_exptl_absorpt_correction_T_min 0.8749
_exptl_absorpt_correction_type multi-scan
_exptl_absorpt_process_details
;
SADABS-2012/1 (Bruker,2012) was used for absorption correction.
wR2(int) was 0.1263 before and 0.0357 after correction.
The Ratio of minimum to maximum transmission is 0.8749.
The \l/2 correction factor is 0.0015.
;
_exptl_crystal_colour orange
_exptl_crystal_colour_primary orange
_exptl_crystal_density_diffrn 1.295
_exptl_crystal_density_method 'not measured'
_exptl_crystal_description block
_exptl_crystal_F_000 1024
_exptl_crystal_size_max 0.587
_exptl_crystal_size_mid 0.159
_exptl_crystal_size_min 0.136
_refine_diff_density_max 1.024
_refine_diff_density_min -0.688
_refine_diff_density_rms 0.075
_refine_ls_extinction_method none
_refine_ls_goodness_of_fit_ref 1.106
_refine_ls_hydrogen_treatment constr
_refine_ls_matrix_type full
_refine_ls_number_parameters 158
_refine_ls_number_reflns 3884
_refine_ls_number_restraints 6
_refine_ls_restrained_S_all 1.106
_refine_ls_R_factor_all 0.0406
_refine_ls_R_factor_gt 0.0354
_refine_ls_shift/su_max 0.001
_refine_ls_shift/su_mean 0.000
_refine_ls_structure_factor_coef Fsqd
_refine_ls_weighting_details 'calc w=1/[\s^2^(Fo^2^)+(0.0410P)^2^+4.8284P] where P=(Fo^2^+2Fc^2^)/3'
_refine_ls_weighting_scheme calc
_refine_ls_wR_factor_gt 0.0906
_refine_ls_wR_factor_ref 0.0949
_reflns_number_gt 3493
_reflns_number_total 3884
_reflns_threshold_expression >2sigma(I)
_cod_data_source_file om501054t_si_003.cif
_cod_data_source_block west370
_cod_depositor_comments 'Adding full bibliography for 4085575.cif.'
_cod_original_cell_volume 2540.0(13)
_cod_database_code 4085575
_olex2_refinement_description
;
1. Fixed Uiso
 At 1.2 times of:
  All C(H) groups, All C(H,H) groups
 At 1.5 times of:
  All C(H,H,H) groups
2. Restrained distances
 C14-C12 \\sim C14A-C12 \\sim C13A-C12 \\sim C13-C12
 with sigma of 0.02
3. Uiso/Uaniso restraints and constraints
Uanis(C13) = Uanis(C13A)
Uanis(C14A) = Uanis(C14)
4. Others
 Sof(H12A)=Sof(C14A)=Sof(H14D)=Sof(H14E)=Sof(H14F)=Sof(C13A)=Sof(H13D)=
 Sof(H13E)=Sof(H13F)=1-FVAR(1)
 Sof(H12)=Sof(C13)=Sof(H13A)=Sof(H13B)=Sof(H13C)=Sof(C14)=Sof(H14A)=Sof(H14B)=
 Sof(H14C)=FVAR(1)
 Fixed Sof: Sn1(0.5) C1(0.5) H1(0.5) C2(0.5) H2(0.5)
5.a Ternary CH refined with riding coordinates:
 C9(H9), C12(H12), C12(H12A)
5.b Aromatic/amide H refined with riding coordinates:
 C1(H1), C2(H2), C5(H5), C6(H6), C7(H7)
5.c Idealised Me refined as rotating group:
 C10(H10A,H10B,H10C), C11(H11A,H11B,H11C), C13(H13A,H13B,H13C), C14(H14A,H14B,
 H14C), C14A(H14D,H14E,H14F), C13A(H13D,H13E,H13F)
;
_olex2_submission_special_instructions 'No special instructions were received'

loop_
_space_group_symop_id
_space_group_symop_operation_xyz
1 'x, y, z'
2 '-x, y, -z+1/2'
3 'x+1/2, y+1/2, z'
4 '-x+1/2, y+1/2, -z+1/2'
5 '-x, -y, -z'
6 'x, -y, z-1/2'
7 '-x+1/2, -y+1/2, -z'
8 'x+1/2, -y+1/2, z-1/2'

loop_
_atom_site_label
_atom_site_type_symbol
_atom_site_fract_x
_atom_site_fract_y
_atom_site_fract_z
_atom_site_U_iso_or_equiv
_atom_site_adp_type
_atom_site_occupancy
_atom_site_calc_flag
_atom_site_disorder_assembly
_atom_site_disorder_group
_atom_site_refinement_flags_posn
Sn1 Sn 0.239872(14) 0.94100(3) 0.450159(15) 0.02299(9) Uani 0.50 d . . .
N1 N 0.24969(8) 0.6235(2) 0.44936(7) 0.0248(3) Uani 1 d . . .
C1 C 0.25438(19) 0.9638(5) 0.4859(2) 0.0211(6) Uani 0.50 d . . .
H1 H 0.2576 1.1079 0.4803 0.025 Uiso 0.50 calc . . R
C2 C 0.25337(17) 0.8304(5) 0.43193(16) 0.0201(6) Uani 0.50 d . . .
H2 H 0.2550 0.8751 0.3871 0.024 Uiso 0.50 calc . . R
C3 C 0.24445(8) 0.4838(2) 0.39273(7) 0.0184(3) Uani 1 d . . .
C4 C 0.17943(8) 0.4445(2) 0.35015(8) 0.0187(3) Uani 1 d . . .
C5 C 0.17504(9) 0.3142(3) 0.29414(8) 0.0220(3) Uani 1 d . . .
H5 H 0.1316 0.2890 0.2644 0.026 Uiso 1 calc . . R
C6 C 0.23277(9) 0.2212(2) 0.28107(8) 0.0238(3) Uani 1 d . . .
H6 H 0.2289 0.1331 0.2426 0.029 Uiso 1 calc . . R
C7 C 0.29636(9) 0.2565(3) 0.32424(8) 0.0243(3) Uani 1 d . . .
H7 H 0.3357 0.1898 0.3155 0.029 Uiso 1 calc . . R
C8 C 0.30358(8) 0.3882(3) 0.38031(8) 0.0223(3) Uani 1 d A . .
C9 C 0.11456(9) 0.5411(3) 0.36371(9) 0.0288(4) Uani 1 d . . .
H9 H 0.1265 0.6039 0.4105 0.035 Uiso 1 calc . . R
C10 C 0.05898(12) 0.3808(5) 0.36350(15) 0.0507(6) Uani 1 d . . .
H10A H 0.0410 0.3321 0.3165 0.076 Uiso 1 calc . . GR
H10B H 0.0216 0.4422 0.3811 0.076 Uiso 1 calc . . GR
H10C H 0.0785 0.2651 0.3927 0.076 Uiso 1 calc . . GR
C11 C 0.08841(10) 0.7119(3) 0.31248(11) 0.0353(4) Uani 1 d . . .
H11A H 0.1247 0.8144 0.3144 0.053 Uiso 1 calc . . GR
H11B H 0.0483 0.7769 0.3240 0.053 Uiso 1 calc . . GR
H11C H 0.0755 0.6542 0.2661 0.053 Uiso 1 calc . . GR
C12 C 0.37443(10) 0.4344(4) 0.42437(10) 0.0370(5) Uani 1 d . . .
H12 H 0.3700 0.5105 0.4666 0.044 Uiso 0.40(2) calc A 1 R
H12A H 0.3676 0.4741 0.4706 0.044 Uiso 0.60(2) calc A 2 R
C13 C 0.4140(19) 0.234(5) 0.445(2) 0.059(3) Uani 0.40(2) d A 1 .
H13A H 0.3884 0.1464 0.4701 0.088 Uiso 0.40(2) calc A 1 GR
H13B H 0.4593 0.2645 0.4737 0.088 Uiso 0.40(2) calc A 1 GR
H13C H 0.4195 0.1618 0.4032 0.088 Uiso 0.40(2) calc A 1 GR
C14 C 0.4143(8) 0.567(3) 0.3821(7) 0.0514(19) Uani 0.40(2) d A 1 .
H14A H 0.4163 0.4950 0.3396 0.077 Uiso 0.40(2) calc A 1 GR
H14B H 0.4610 0.5911 0.4091 0.077 Uiso 0.40(2) calc A 1 GR
H14C H 0.3908 0.6987 0.3710 0.077 Uiso 0.40(2) calc A 1 GR
C14A C 0.4045(5) 0.6227(16) 0.3960(6) 0.0514(19) Uani 0.60(2) d A 2 .
H14D H 0.4157 0.5877 0.3521 0.077 Uiso 0.60(2) calc A 2 GR
H14E H 0.4463 0.6665 0.4287 0.077 Uiso 0.60(2) calc A 2 GR
H14F H 0.3709 0.7344 0.3890 0.077 Uiso 0.60(2) calc A 2 GR
C13A C 0.4232(12) 0.251(3) 0.4356(14) 0.059(3) Uani 0.60(2) d A 2 .
H13D H 0.4018 0.1366 0.4547 0.088 Uiso 0.60(2) calc A 2 GR
H13E H 0.4661 0.2895 0.4676 0.088 Uiso 0.60(2) calc A 2 GR
H13F H 0.4330 0.2101 0.3916 0.088 Uiso 0.60(2) calc A 2 GR

loop_
_atom_site_aniso_label
_atom_site_aniso_U_11
_atom_site_aniso_U_22
_atom_site_aniso_U_33
_atom_site_aniso_U_23
_atom_site_aniso_U_13
_atom_site_aniso_U_12
Sn1 0.04442(15) 0.01225(12) 0.01279(16) 0.00135(8) 0.00751(10) -0.00304(9)
N1 0.0414(8) 0.0164(6) 0.0127(6) -0.0003(5) -0.0019(5) 0.0002(5)
C1 0.0400(18) 0.0164(14) 0.0051(14) -0.0014(11) 0.0013(12) -0.0052(12)
C2 0.0372(16) 0.0092(12) 0.0160(13) -0.0021(11) 0.0102(12) 0.0019(11)
C3 0.0278(7) 0.0144(6) 0.0117(6) -0.0008(5) 0.0018(5) -0.0027(5)
C4 0.0229(7) 0.0187(7) 0.0142(6) -0.0016(5) 0.0037(5) -0.0023(5)
C5 0.0284(7) 0.0200(7) 0.0165(6) -0.0042(5) 0.0025(5) -0.0072(6)
C6 0.0381(9) 0.0161(7) 0.0174(7) -0.0028(5) 0.0069(6) -0.0001(6)
C7 0.0320(8) 0.0240(7) 0.0177(7) 0.0038(6) 0.0074(6) 0.0073(6)
C8 0.0251(7) 0.0251(7) 0.0151(6) 0.0056(6) 0.0008(5) 0.0001(6)
C9 0.0267(8) 0.0374(10) 0.0230(8) -0.0034(7) 0.0070(6) 0.0027(7)
C10 0.0359(11) 0.0596(15) 0.0643(16) 0.0090(13) 0.0278(11) -0.0027(11)
C11 0.0267(8) 0.0394(11) 0.0384(10) 0.0002(8) 0.0044(7) 0.0087(7)
C12 0.0268(8) 0.0562(14) 0.0234(8) 0.0059(8) -0.0038(6) -0.0011(8)
C13 0.033(6) 0.084(4) 0.053(7) 0.017(3) -0.005(3) 0.018(4)
C14 0.032(3) 0.075(5) 0.042(4) 0.001(3) -0.0016(18) -0.021(3)
C14A 0.032(3) 0.075(5) 0.042(4) 0.001(3) -0.0016(18) -0.021(3)
C13A 0.033(6) 0.084(4) 0.053(7) 0.017(3) -0.005(3) 0.018(4)

loop_
_atom_type_symbol
_atom_type_description
_atom_type_scat_dispersion_real
_atom_type_scat_dispersion_imag
_atom_type_scat_source
C C 0.0033 0.0016 'International Tables Vol C Tables 4.2.6.8 and 6.1.1.4'
H H 0.0000 0.0000 'International Tables Vol C Tables 4.2.6.8 and 6.1.1.4'
N N 0.0061 0.0033 'International Tables Vol C Tables 4.2.6.8 and 6.1.1.4'
Sn Sn -0.6537 1.4246 'International Tables Vol C Tables 4.2.6.8 and 6.1.1.4'

loop_
_geom_angle_atom_site_label_1
_geom_angle_atom_site_label_2
_geom_angle_atom_site_label_3
_geom_angle
_geom_angle_site_symmetry_1
_geom_angle_site_symmetry_3
N1 Sn1 N1 79.14(6) 7_566 .
Sn1 N1 Sn1 100.86(6) 7_566 .
C1 N1 Sn1 111.31(16) 7_566 .
C1 N1 C3 116.81(19) 7_566 .
C2 N1 Sn1 116.73(15) . 7_566
C2 N1 C1 128.7(2) . 7_566
C2 N1 C3 114.37(17) . .
C3 N1 Sn1 128.69(11) . 7_566
C3 N1 Sn1 130.23(10) . .
C2 C1 N1 117.5(3) . 7_566
C1 C2 N1 113.8(3) . .
C4 C3 N1 118.99(14) . .
C8 C3 N1 120.29(14) . .
C8 C3 C4 120.72(14) . .
C3 C4 C9 121.70(14) . .
C5 C4 C3 118.65(15) . .
C5 C4 C9 119.65(14) . .
C6 C5 C4 121.12(15) . .
C5 C6 C7 119.87(15) . .
C6 C7 C8 121.18(16) . .
C3 C8 C12 121.35(16) . .
C7 C8 C3 118.43(15) . .
C7 C8 C12 120.14(16) . .
C4 C9 C10 111.50(17) . .
C4 C9 C11 111.08(15) . .
C11 C9 C10 111.08(18) . .
C8 C12 C13 110(2) . .
C8 C12 C14 108.7(6) . .
C8 C12 C14A 109.7(4) . .
C8 C12 C13A 114.3(13) . .
C13 C12 C14 108.8(13) . .
C14A C12 C13 124.0(13) . .
C13A C12 C14 97.2(9) . .
C13A C12 C14A 112.9(8) . .

loop_
_geom_bond_atom_site_label_1
_geom_bond_atom_site_label_2
_geom_bond_distance
_geom_bond_site_symmetry_2
Sn1 N1 2.0178(14) 7_566
Sn1 N1 2.0791(16) .
N1 Sn1 2.0178(14) 7_566
N1 C1 1.433(4) 7_566
N1 C2 1.399(3) .
N1 C3 1.439(2) .
C1 N1 1.433(4) 7_566
C1 C2 1.383(5) .
C3 C4 1.408(2) .
C3 C8 1.407(2) .
C4 C5 1.393(2) .
C4 C9 1.520(2) .
C5 C6 1.380(2) .
C6 C7 1.386(3) .
C7 C8 1.394(2) .
C8 C12 1.520(2) .
C9 C10 1.525(3) .
C9 C11 1.524(3) .
C12 C13 1.536(13) .
C12 C14 1.550(11) .
C12 C14A 1.531(7) .
C12 C13A 1.526(9) .

loop_
_geom_torsion_atom_site_label_1
_geom_torsion_atom_site_label_2
_geom_torsion_atom_site_label_3
_geom_torsion_atom_site_label_4
_geom_torsion
_geom_torsion_site_symmetry_1
_geom_torsion_site_symmetry_4
Sn1 N1 C2 C1 -8.4(4) 7_566 .
Sn1 N1 C2 C1 25.6(3) . .
Sn1 N1 C3 C4 -72.3(2) . .
Sn1 N1 C3 C4 101.44(16) 7_566 .
Sn1 N1 C3 C8 107.73(17) . .
Sn1 N1 C3 C8 -78.55(19) 7_566 .
N1 Sn1 N1 Sn1 0.0 7_566 7_566
N1 Sn1 N1 C1 10.38(16) 7_566 7_566
N1 Sn1 N1 C2 -149.4(5) 7_566 .
N1 Sn1 N1 C3 175.02(19) 7_566 .
N1 C1 C2 N1 -1.1(5) 7_566 .
N1 C3 C4 C5 177.96(14) . .
N1 C3 C4 C9 -1.8(2) . .
N1 C3 C8 C7 -178.96(15) . .
N1 C3 C8 C12 -2.1(2) . .
C1 N1 C2 C1 1.3(5) 7_566 .
C1 N1 C3 C4 91.7(2) 7_566 .
C1 N1 C3 C8 -88.3(2) 7_566 .
C2 N1 C3 C4 -84.1(2) . .
C2 N1 C3 C8 95.9(2) . .
C3 N1 C2 C1 176.4(2) . .
C3 C4 C5 C6 1.4(2) . .
C3 C4 C9 C10 -129.82(19) . .
C3 C4 C9 C11 105.70(19) . .
C3 C8 C12 C13 133.8(14) . .
C3 C8 C12 C14 -107.2(7) . .
C3 C8 C12 C14A -86.6(6) . .
C3 C8 C12 C13A 145.4(9) . .
C4 C3 C8 C7 1.0(2) . .
C4 C3 C8 C12 177.95(16) . .
C4 C5 C6 C7 0.2(2) . .
C5 C4 C9 C10 50.5(2) . .
C5 C4 C9 C11 -74.0(2) . .
C5 C6 C7 C8 -1.3(3) . .
C6 C7 C8 C3 0.6(2) . .
C6 C7 C8 C12 -176.32(16) . .
C7 C8 C12 C13 -49.3(14) . .
C7 C8 C12 C14 69.7(8) . .
C7 C8 C12 C14A 90.3(6) . .
C7 C8 C12 C13A -37.7(9) . .
C8 C3 C4 C5 -2.1(2) . .
C8 C3 C4 C9 178.23(15) . .
C9 C4 C5 C6 -178.85(16) . .
